data_1505294
loop_
_publ_author_name
'Kotkar, Shriram P.'
'Chavan, Vilas B.'
'Sudalai, Arumugam'

_publ_section_title
;
 Organocatalytic sequential alpha-amination-Horner-Wadsworth-Emmons
 olefination of aldehydes: enantioselective synthesis of
 gamma-amino-alpha,beta-unsaturated esters.
;
_journal_issue 6
_journal_name_full 'Organic letters'
_journal_page_first 1001
_journal_page_last 1004
_journal_paper_doi 10.1021/ol063012j
_journal_volume 9
_journal_year 2007
_chemical_absolute_configuration syn
_chemical_formula_sum 'C17 H19 N O6'
_chemical_formula_weight 333.33
_chemical_name_systematic
; 
 ? 
;
_space_group_IT_number 4
_symmetry_cell_setting monoclinic
_symmetry_space_group_name_Hall 'P 2yb'
_symmetry_space_group_name_H-M 'P 1 21 1'
_atom_sites_solution_hydrogens geom
_atom_sites_solution_primary direct
_atom_sites_solution_secondary difmap
_audit_creation_method SHELXL-97
_cell_angle_alpha 90.00
_cell_angle_beta 105.745(7)
_cell_angle_gamma 90.00
_cell_formula_units_Z 2
_cell_length_a 11.214(5)
_cell_length_b 5.672(2)
_cell_length_c 13.715(6)
_cell_measurement_reflns_used 1496
_cell_measurement_temperature 298(2)
_cell_measurement_theta_max 20.0
_cell_measurement_theta_min 2.74
_cell_volume 839.6(6)
_computing_cell_refinement 'BRUKER SAINT'
_computing_data_collection 'BRUKER SMART'
_computing_data_reduction 'BRUKER SAINT'
_computing_molecular_graphics 'SHELXTL, ORTEP 3, MERCURY 1.2.1'
_computing_publication_material SHELXTL
_computing_structure_refinement 'SHELXL-97 (Sheldrick, 1997)'
_computing_structure_solution 'SHELXS-97 (Sheldrick, 1990)'
_diffrn_ambient_temperature 298(2)
_diffrn_measured_fraction_theta_full 0.997
_diffrn_measured_fraction_theta_max 0.997
_diffrn_measurement_device 'BRUKER SMART APEX'
_diffrn_measurement_device_type 'CCD Area Detector'
_diffrn_measurement_method 'Omega and phi Scan'
_diffrn_radiation_monochromator graphite
_diffrn_radiation_source 'fine-focus sealed tube'
_diffrn_radiation_type MoK\a
_diffrn_radiation_wavelength 0.71073
_diffrn_reflns_av_R_equivalents 0.0377
_diffrn_reflns_av_sigmaI/netI 0.0491
_diffrn_reflns_limit_h_max 13
_diffrn_reflns_limit_h_min -13
_diffrn_reflns_limit_k_max 6
_diffrn_reflns_limit_k_min -6
_diffrn_reflns_limit_l_max 16
_diffrn_reflns_limit_l_min -16
_diffrn_reflns_number 8125
_diffrn_reflns_theta_full 25.00
_diffrn_reflns_theta_max 25.00
_diffrn_reflns_theta_min 2.09
_exptl_absorpt_coefficient_mu 0.101
_exptl_absorpt_correction_T_max 0.9960
_exptl_absorpt_correction_T_min 0.9321
_exptl_absorpt_correction_type multi-scan
_exptl_absorpt_process_details 'BRUKER SADABS'
_exptl_crystal_colour COLOURLESS
_exptl_crystal_density_diffrn 1.318
_exptl_crystal_density_method 'not measured'
_exptl_crystal_description 'THIN NEEDLE'
_exptl_crystal_F_000 352
_exptl_crystal_size_max 0.71
_exptl_crystal_size_mid 0.08
_exptl_crystal_size_min 0.04
_refine_diff_density_max 0.129
_refine_diff_density_min -0.129
_refine_diff_density_rms 0.026
_refine_ls_abs_structure_details 'Flack H D (1983), Acta Cryst. A39, 876-881'
_refine_ls_abs_structure_Flack 0.4(12)
_refine_ls_extinction_method none
_refine_ls_goodness_of_fit_ref 1.049
_refine_ls_hydrogen_treatment mixed
_refine_ls_matrix_type full
_refine_ls_number_parameters 271
_refine_ls_number_reflns 2947
_refine_ls_number_restraints 1
_refine_ls_restrained_S_all 1.049
_refine_ls_R_factor_all 0.0627
_refine_ls_R_factor_gt 0.0426
_refine_ls_shift/su_max 0.001
_refine_ls_shift/su_mean 0.000
_refine_ls_structure_factor_coef Fsqd
_refine_ls_weighting_details 'calc w=1/[\s^2^(Fo^2^)+(0.0323P)^2^+0.0000P] where P=(Fo^2^+2Fc^2^)/3'
_refine_ls_weighting_scheme calc
_refine_ls_wR_factor_gt 0.0797
_refine_ls_wR_factor_ref 0.0887
_reflns_number_gt 2293
_reflns_number_total 2947
_reflns_threshold_expression >2sigma(I)
_cod_data_source_file ol063012jsi20061213_090742.cif
_cod_data_source_block spt
_cod_depositor_comments
;
The following automatic conversions were performed:

'_chemical_absolute_configuration' value 'SYN' changed to 'syn'
according to /home/saulius/struct/CIF-dictionaries/cif_core.dic
dictionary named 'cif_core.dic' version 2.4.1 from
2010-06-29.

'_symmetry_cell_setting' value 'MONOCLINIC' changed to
'monoclinic' according to
/home/saulius/struct/CIF-dictionaries/cif_core.dic dictionary named
'cif_core.dic' version 2.4.1 from
2010-06-29.

'_exptl_absorpt_correction_type' value 'Multi-scan'
changed to 'multi-scan' according to
/home/saulius/struct/CIF-dictionaries/cif_core.dic dictionary named
'cif_core.dic' version 2.4.1 from 2010-06-29.

Automatic conversion script
Id: cif_fix_values 1715 2011-07-08 13:25:40Z adriana 
;
_cod_original_sg_symbol_H-M P2(1)
_cod_database_code 1505294

loop_
_symmetry_equiv_pos_as_xyz
'x, y, z'
'-x, y+1/2, -z'

loop_
_atom_site_label
_atom_site_type_symbol
_atom_site_fract_x
_atom_site_fract_y
_atom_site_fract_z
_atom_site_U_iso_or_equiv
_atom_site_adp_type
_atom_site_occupancy
_atom_site_symmetry_multiplicity
_atom_site_calc_flag
_atom_site_refinement_flags
N1 N 0.35155(18) 0.9941(4) 0.79917(15) 0.0453(6) Uani 1 1 d .
O1 O 0.34182(19) 1.2943(4) 0.90257(16) 0.0733(6) Uani 1 1 d .
O2 O 0.51654(17) 0.8425(5) 0.74683(14) 0.0757(7) Uani 1 1 d .
O3 O 0.32713(16) 0.6657(4) 0.58134(12) 0.0557(5) Uani 1 1 d .
O4 O 0.3580(3) 0.2789(5) 0.60406(19) 0.0981(8) Uani 1 1 d .
O5 O 0.09467(15) 0.6405(3) 0.66689(12) 0.0459(5) Uani 1 1 d .
O6 O -0.04710(17) 0.8767(4) 0.56688(16) 0.0685(6) Uani 1 1 d .
C1 C 0.4081(3) 0.8469(6) 0.74322(19) 0.0526(7) Uani 1 1 d .
C2 C 0.3089(2) 0.6925(5) 0.67944(19) 0.0462(7) Uani 1 1 d .
H2 H 0.313(2) 0.532(5) 0.7127(19) 0.058(8) Uiso 1 1 d .
C3 C 0.1900(2) 0.8152(5) 0.67625(18) 0.0435(6) Uani 1 1 d .
H3 H 0.164(2) 0.926(4) 0.6199(18) 0.046(7) Uiso 1 1 d .
C4 C 0.2159(2) 0.9532(5) 0.77610(18) 0.0422(6) Uani 1 1 d .
H5 H 0.1781(18) 1.125(4) 0.7704(14) 0.029(6) Uiso 1 1 d .
C5 C 0.4065(3) 1.1773(6) 0.8638(2) 0.0542(7) Uani 1 1 d .
C6 C 0.5415(3) 1.2202(6) 0.8828(3) 0.0797(11) Uani 1 1 d .
H6A H 0.5867 1.0877 0.9180 0.120 Uiso 1 1 calc R
H6B H 0.5642 1.3596 0.9233 0.120 Uiso 1 1 calc R
H6C H 0.5610 1.2410 0.8194 0.120 Uiso 1 1 calc R
C7 C 0.3518(3) 0.4469(6) 0.5520(2) 0.0592(8) Uani 1 1 d .
C8 C 0.3671(3) 0.4554(7) 0.4477(2) 0.0790(11) Uani 1 1 d .
H8A H 0.2950 0.5254 0.4028 0.119 Uiso 1 1 calc R
H8B H 0.3776 0.2983 0.4253 0.119 Uiso 1 1 calc R
H8C H 0.4388 0.5480 0.4477 0.119 Uiso 1 1 calc R
C9 C -0.0209(2) 0.6925(6) 0.61007(19) 0.0469(7) Uani 1 1 d .
C10 C -0.1067(3) 0.4949(7) 0.6117(3) 0.0598(9) Uani 1 1 d .
H10A H -0.071(3) 0.356(6) 0.599(2) 0.071(11) Uiso 1 1 d .
H10B H -0.183(3) 0.521(5) 0.559(2) 0.072(9) Uiso 1 1 d .
H10C H -0.125(3) 0.495(6) 0.673(2) 0.076(10) Uiso 1 1 d .
C11 C 0.1881(2) 0.8212(6) 0.8652(2) 0.0464(7) Uani 1 1 d .
H11A H 0.230(2) 0.671(5) 0.8749(17) 0.048(7) Uiso 1 1 d .
H11B H 0.225(2) 0.916(5) 0.9286(19) 0.059(8) Uiso 1 1 d .
C12 C 0.0521(2) 0.7837(5) 0.85922(17) 0.0407(6) Uani 1 1 d .
C13 C -0.0376(3) 0.9535(6) 0.8213(2) 0.0502(7) Uani 1 1 d .
H13 H -0.015(2) 1.117(6) 0.797(2) 0.064(8) Uiso 1 1 d .
C14 C -0.1595(3) 0.9130(6) 0.8210(2) 0.0579(8) Uani 1 1 d .
H14 H -0.219(2) 1.037(5) 0.790(2) 0.064(9) Uiso 1 1 d .
C15 C -0.1939(3) 0.7083(7) 0.8588(2) 0.0597(9) Uani 1 1 d .
H15 H -0.281(3) 0.694(5) 0.8609(19) 0.065(8) Uiso 1 1 d .
C16 C -0.1049(3) 0.5413(6) 0.8971(2) 0.0591(8) Uani 1 1 d .
H16 H -0.128(2) 0.395(5) 0.9267(18) 0.060(9) Uiso 1 1 d .
C17 C 0.0164(3) 0.5763(5) 0.8970(2) 0.0511(7) Uani 1 1 d .
H17 H 0.084(2) 0.462(5) 0.9251(19) 0.061(8) Uiso 1 1 d .

loop_
_atom_site_aniso_label
_atom_site_aniso_U_11
_atom_site_aniso_U_22
_atom_site_aniso_U_33
_atom_site_aniso_U_23
_atom_site_aniso_U_13
_atom_site_aniso_U_12
N1 0.0385(12) 0.0524(15) 0.0440(12) -0.0011(11) 0.0096(10) 0.0010(11)
O1 0.0653(13) 0.0616(14) 0.0884(15) -0.0227(13) 0.0128(11) 0.0038(12)
O2 0.0435(12) 0.1101(19) 0.0750(14) -0.0086(14) 0.0184(10) 0.0105(13)
O3 0.0667(12) 0.0618(13) 0.0445(11) 0.0011(10) 0.0252(9) 0.0082(11)
O4 0.163(2) 0.0614(16) 0.0791(16) 0.0071(14) 0.0479(16) 0.0324(16)
O5 0.0469(11) 0.0477(11) 0.0412(10) 0.0005(9) 0.0088(8) -0.0014(10)
O6 0.0548(12) 0.0663(15) 0.0784(14) 0.0163(13) 0.0080(11) 0.0008(12)
C1 0.0466(17) 0.068(2) 0.0440(16) 0.0056(15) 0.0137(13) 0.0111(16)
C2 0.0524(17) 0.0515(18) 0.0386(15) 0.0038(14) 0.0191(12) 0.0088(15)
C3 0.0451(15) 0.0482(17) 0.0364(15) 0.0065(14) 0.0096(12) 0.0012(14)
C4 0.0384(14) 0.0444(17) 0.0437(15) 0.0021(13) 0.0109(11) 0.0061(13)
C5 0.0498(17) 0.0529(19) 0.0556(17) 0.0017(16) 0.0069(14) 0.0006(16)
C6 0.0534(18) 0.085(3) 0.093(2) -0.011(2) 0.0064(16) -0.0123(18)
C7 0.0550(18) 0.070(2) 0.0545(18) -0.0080(18) 0.0188(15) 0.0085(17)
C8 0.083(2) 0.103(3) 0.0605(19) -0.023(2) 0.0348(18) -0.004(2)
C9 0.0486(17) 0.0551(19) 0.0364(14) -0.0056(14) 0.0104(12) 0.0009(15)
C10 0.060(2) 0.067(3) 0.0513(19) -0.0102(18) 0.0135(17) -0.0113(19)
C11 0.0451(16) 0.054(2) 0.0387(16) -0.0007(15) 0.0096(12) 0.0062(15)
C12 0.0443(15) 0.0476(17) 0.0312(13) -0.0025(13) 0.0119(11) 0.0043(14)
C13 0.0479(17) 0.052(2) 0.0520(16) 0.0010(15) 0.0160(13) 0.0065(15)
C14 0.0469(18) 0.068(2) 0.0583(18) 0.0000(16) 0.0140(14) 0.0114(17)
C15 0.0501(19) 0.075(3) 0.0586(19) -0.0052(17) 0.0233(15) -0.0053(18)
C16 0.067(2) 0.064(2) 0.0516(18) 0.0047(16) 0.0245(16) -0.0059(19)
C17 0.0559(19) 0.056(2) 0.0413(15) 0.0058(14) 0.0134(14) 0.0039(16)

loop_
_atom_type_symbol
_atom_type_description
_atom_type_scat_dispersion_real
_atom_type_scat_dispersion_imag
_atom_type_scat_source
C C 0.0033 0.0016 'International Tables Vol C Tables 4.2.6.8 and 6.1.1.4'
H H 0.0000 0.0000 'International Tables Vol C Tables 4.2.6.8 and 6.1.1.4'
N N 0.0061 0.0033 'International Tables Vol C Tables 4.2.6.8 and 6.1.1.4'
O O 0.0106 0.0060 'International Tables Vol C Tables 4.2.6.8 and 6.1.1.4'

loop_
_geom_angle_atom_site_label_1
_geom_angle_atom_site_label_2
_geom_angle_atom_site_label_3
_geom_angle
C5 N1 C1 127.3(2)
C5 N1 C4 120.1(2)
C1 N1 C4 112.4(2)
C7 O3 C2 118.2(2)
C9 O5 C3 118.3(2)
O2 C1 N1 126.4(3)
O2 C1 C2 126.4(3)
N1 C1 C2 107.1(2)
O3 C2 C3 112.2(2)
O3 C2 C1 109.9(2)
C3 C2 C1 105.1(2)
O3 C2 H2 109.2(14)
C3 C2 H2 111.2(14)
C1 C2 H2 109.1(15)
O5 C3 C2 108.5(2)
O5 C3 C4 112.8(2)
C2 C3 C4 105.1(2)
O5 C3 H3 108.5(14)
C2 C3 H3 113.2(13)
C4 C3 H3 108.8(14)
N1 C4 C11 108.88(19)
N1 C4 C3 101.77(19)
C11 C4 C3 115.5(2)
N1 C4 H5 103.8(11)
C11 C4 H5 110.2(11)
C3 C4 H5 115.4(11)
O1 C5 N1 118.3(3)
O1 C5 C6 122.6(3)
N1 C5 C6 119.1(3)
C5 C6 H6A 109.5
C5 C6 H6B 109.5
H6A C6 H6B 109.5
C5 C6 H6C 109.5
H6A C6 H6C 109.5
H6B C6 H6C 109.5
O4 C7 O3 122.8(3)
O4 C7 C8 127.2(3)
O3 C7 C8 110.0(3)
C7 C8 H8A 109.5
C7 C8 H8B 109.5
H8A C8 H8B 109.5
C7 C8 H8C 109.5
H8A C8 H8C 109.5
H8B C8 H8C 109.5
O6 C9 O5 122.9(3)
O6 C9 C10 126.5(3)
O5 C9 C10 110.6(3)
C9 C10 H10A 109.4(19)
C9 C10 H10B 108.7(18)
H10A C10 H10B 110(3)
C9 C10 H10C 108(2)
H10A C10 H10C 113(3)
H10B C10 H10C 108(2)
C12 C11 C4 116.2(2)
C12 C11 H11A 109.1(15)
C4 C11 H11A 110.1(14)
C12 C11 H11B 106.7(13)
C4 C11 H11B 107.7(14)
H11A C11 H11B 106(2)
C17 C12 C13 118.3(3)
C17 C12 C11 119.0(3)
C13 C12 C11 122.6(3)
C14 C13 C12 120.0(3)
C14 C13 H13 118.0(15)
C12 C13 H13 121.8(15)
C15 C14 C13 121.2(3)
C15 C14 H14 122.7(16)
C13 C14 H14 116.0(16)
C14 C15 C16 118.7(3)
C14 C15 H15 117.6(17)
C16 C15 H15 123.6(17)
C15 C16 C17 121.1(3)
C15 C16 H16 119.2(15)
C17 C16 H16 119.7(15)
C16 C17 C12 120.6(3)
C16 C17 H17 123.9(15)
C12 C17 H17 115.5(15)

loop_
_geom_bond_atom_site_label_1
_geom_bond_atom_site_label_2
_geom_bond_distance
N1 C5 1.396(4)
N1 C1 1.397(3)
N1 C4 1.486(3)
O1 C5 1.207(3)
O2 C1 1.204(3)
O3 C7 1.356(4)
O3 C2 1.423(3)
O4 C7 1.182(4)
O5 C9 1.351(3)
O5 C3 1.438(3)
O6 C9 1.198(3)
C1 C2 1.497(4)
C2 C3 1.494(3)
C2 H2 1.01(3)
C3 C4 1.535(4)
C3 H3 0.98(2)
C4 C11 1.536(4)
C4 H5 1.06(2)
C5 C6 1.486(4)
C6 H6A 0.9600
C6 H6B 0.9600
C6 H6C 0.9600
C7 C8 1.487(4)
C8 H8A 0.9600
C8 H8B 0.9600
C8 H8C 0.9600
C9 C10 1.481(4)
C10 H10A 0.92(3)
C10 H10B 0.97(3)
C10 H10C 0.92(3)
C11 C12 1.520(3)
C11 H11A 0.96(3)
C11 H11B 1.01(3)
C12 C17 1.388(4)
C12 C13 1.388(4)
C13 C14 1.385(4)
C13 H13 1.04(3)
C14 C15 1.369(5)
C14 H14 0.99(3)
C15 C16 1.372(5)
C15 H15 0.99(3)
C16 C17 1.375(4)
C16 H16 0.99(3)
C17 H17 1.00(3)

loop_
_cod_related_entry_id
_cod_related_entry_code
_cod_related_entry_database
1 21199607 ChemSpider
